data_4509970
loop_
_publ_author_name
'Adalder, Tapas Kumar'
'Kumar, Dhurjati Prasad'
'Dastidar, Parthasarathi'

_publ_section_title
;
 High-Throughput Crystal Engineering Based Synthesis of Supramolecular
 Gels: Blue-Emitting Fluorescent Gold Clusters Synthesized and Stabilized
 on the Gel-Bed
;
_journal_issue 1
_journal_name_full 'Crystal Growth &amp; Design'
_journal_page_first 11
_journal_paper_doi 10.1021/cg401466g
_journal_volume 14
_journal_year 2014
_chemical_formula_sum 'C64 H132 N4 O8'
_chemical_formula_weight 1085.74
_chemical_name_systematic
; 
 ? 
;
_space_group_IT_number 4
_symmetry_cell_setting monoclinic
_symmetry_space_group_name_Hall 'P 2yb'
_symmetry_space_group_name_H-M 'P 1 21 1'
_atom_sites_solution_hydrogens geom
_atom_sites_solution_primary direct
_atom_sites_solution_secondary difmap
_audit_creation_method SHELXL-97
_cell_angle_alpha 90.00
_cell_angle_beta 97.709(2)
_cell_angle_gamma 90.00
_cell_formula_units_Z 2
_cell_length_a 9.1910(9)
_cell_length_b 19.0375(18)
_cell_length_c 20.248(2)
_cell_measurement_temperature 100(2)
_cell_volume 3510.8(6)
_computing_cell_refinement 'Bruker Apex II'
_computing_data_collection 'Bruker Apex II'
_computing_data_reduction SAINT
_computing_molecular_graphics 'Mercury 2.3'
_computing_publication_material Shelxl-97
_computing_structure_refinement 'SHELXL-97 (Sheldrick, 1997)'
_computing_structure_solution 'SHELXS-97 (Sheldrick, 1990)'
_diffrn_ambient_temperature 100(2)
_diffrn_detector_area_resol_mean 3
_diffrn_measured_fraction_theta_full 1.000
_diffrn_measured_fraction_theta_max 1.000
_diffrn_measurement_device_type 'Bruker Apex II'
_diffrn_measurement_method 'Omega scan'
_diffrn_radiation_monochromator graphite
_diffrn_radiation_source 'fine-focus sealed tube'
_diffrn_radiation_type MoK\a
_diffrn_radiation_wavelength 0.71073
_diffrn_reflns_av_R_equivalents 0.0320
_diffrn_reflns_av_sigmaI/netI 0.0360
_diffrn_reflns_limit_h_max 8
_diffrn_reflns_limit_h_min -9
_diffrn_reflns_limit_k_max 18
_diffrn_reflns_limit_k_min -18
_diffrn_reflns_limit_l_max 20
_diffrn_reflns_limit_l_min -20
_diffrn_reflns_number 22063
_diffrn_reflns_theta_full 20.63
_diffrn_reflns_theta_max 20.63
_diffrn_reflns_theta_min 1.47
_exptl_absorpt_coefficient_mu 0.066
_exptl_absorpt_correction_T_max 0.9947
_exptl_absorpt_correction_T_min 0.9767
_exptl_absorpt_correction_type multi-scan
_exptl_absorpt_process_details sadabs
_exptl_crystal_colour colorless
_exptl_crystal_density_diffrn 1.027
_exptl_crystal_density_method 'not measured'
_exptl_crystal_description plate
_exptl_crystal_F_000 1216
_exptl_crystal_size_max 0.36
_exptl_crystal_size_mid 0.24
_exptl_crystal_size_min 0.08
_refine_diff_density_max 0.510
_refine_diff_density_min -0.213
_refine_diff_density_rms 0.067
_refine_ls_abs_structure_details 'Flack H D (1983), Acta Cryst. A39, 876-881'
_refine_ls_abs_structure_Flack -1(3)
_refine_ls_extinction_method none
_refine_ls_goodness_of_fit_ref 1.213
_refine_ls_hydrogen_treatment constr
_refine_ls_matrix_type full
_refine_ls_number_parameters 685
_refine_ls_number_reflns 7122
_refine_ls_number_restraints 23
_refine_ls_restrained_S_all 1.212
_refine_ls_R_factor_all 0.1073
_refine_ls_R_factor_gt 0.0889
_refine_ls_shift/su_max 0.008
_refine_ls_shift/su_mean 0.001
_refine_ls_structure_factor_coef Fsqd
_refine_ls_weighting_details 'calc w=1/[\s^2^(Fo^2^)+(0.2000P)^2^+0.0000P] where P=(Fo^2^+2Fc^2^)/3'
_refine_ls_weighting_scheme calc
_refine_ls_wR_factor_gt 0.2646
_refine_ls_wR_factor_ref 0.2949
_reflns_number_gt 5507
_reflns_number_total 7122
_reflns_threshold_expression >2sigma(I)
_cod_data_source_file cg401466g_si_002.cif
_cod_data_source_block ps
_cod_original_sg_symbol_H-M P2(1)
_cod_database_code 4509970

loop_
_symmetry_equiv_pos_as_xyz
'x, y, z'
'-x, y+1/2, -z'

loop_
_atom_site_label
_atom_site_type_symbol
_atom_site_fract_x
_atom_site_fract_y
_atom_site_fract_z
_atom_site_U_iso_or_equiv
_atom_site_adp_type
_atom_site_occupancy
_atom_site_symmetry_multiplicity
_atom_site_calc_flag
_atom_site_refinement_flags
_atom_site_disorder_assembly
_atom_site_disorder_group
O1 O 0.8785(5) 0.0209(2) 0.9282(2) 0.0494(12) Uani 1 1 d . . .
O2 O 1.1081(6) 0.0246(2) 0.9101(3) 0.0637(15) Uani 1 1 d . . .
O3 O 0.8749(5) 0.3412(2) 0.9348(2) 0.0521(13) Uani 1 1 d . . .
O4 O 1.1043(6) 0.3365(3) 0.9150(3) 0.0768(17) Uani 1 1 d . . .
N1 N 0.5890(6) 0.9777(3) 0.9263(3) 0.0517(16) Uani 1 1 d . . .
H1A H 0.5925 0.9314 0.9204 0.078 Uiso 1 1 calc R . .
H1B H 0.5800 0.9869 0.9687 0.078 Uiso 1 1 calc R . .
H1C H 0.6711 0.9971 0.9161 0.078 Uiso 1 1 calc R . .
C1 C 0.9837(7) 0.0484(3) 0.9045(3) 0.0356(16) Uani 1 1 d . . .
C2 C 0.9514(7) 0.1181(3) 0.8641(3) 0.0431(17) Uani 1 1 d . . .
C3 C 0.8214(12) 0.1050(4) 0.8113(4) 0.110(3) Uani 1 1 d . . .
H3A H 0.7410 0.0868 0.8318 0.165 Uiso 1 1 calc R . .
H3B H 0.8483 0.0716 0.7795 0.165 Uiso 1 1 calc R . .
H3C H 0.7925 0.1483 0.7889 0.165 Uiso 1 1 calc R . .
C4 C 1.0979(15) 0.1465(5) 0.8395(8) 0.180(8) Uani 1 1 d . . .
H4A H 1.1810 0.1423 0.8742 0.217 Uiso 1 1 calc R . .
H4B H 1.1192 0.1213 0.8002 0.217 Uiso 1 1 calc R . .
C5 C 1.0608(12) 0.2249(4) 0.8230(5) 0.092(3) Uani 1 1 d . . .
H5A H 1.1481 0.2539 0.8321 0.110 Uiso 1 1 calc R . .
H5B H 1.0205 0.2303 0.7765 0.110 Uiso 1 1 calc R . .
C6 C 0.9454(8) 0.2461(3) 0.8691(4) 0.0533(19) Uani 1 1 d . . .
H6 H 0.8530 0.2540 0.8398 0.064 Uiso 1 1 calc R . .
C7 C 0.9757(8) 0.3120(4) 0.9088(4) 0.051(2) Uani 1 1 d . . .
C8 C 0.9220(6) 0.1817(4) 0.9103(3) 0.0528(16) Uani 1 1 d . . .
C9 C 1.0327(8) 0.1780(5) 0.9737(3) 0.0681(18) Uani 1 1 d . . .
H9A H 1.0387 0.1305 0.9899 0.102 Uiso 1 1 calc R . .
H9B H 1.0014 0.2083 1.0070 0.102 Uiso 1 1 calc R . .
H9C H 1.1274 0.1927 0.9640 0.102 Uiso 1 1 calc R . .
C10 C 0.7674(7) 0.1827(5) 0.9319(4) 0.086(2) Uani 1 1 d . . .
H10A H 0.6949 0.1844 0.8931 0.129 Uiso 1 1 calc R . .
H10B H 0.7575 0.2233 0.9590 0.129 Uiso 1 1 calc R . .
H10C H 0.7535 0.1410 0.9569 0.129 Uiso 1 1 calc R . .
C11 C 0.4643(8) 1.0064(4) 0.8837(4) 0.057(2) Uani 1 1 d . . .
H11A H 0.4721 1.0572 0.8835 0.069 Uiso 1 1 calc R . .
H11B H 0.3752 0.9942 0.9018 0.069 Uiso 1 1 calc R . .
C12 C 0.4529(9) 0.9807(4) 0.8147(3) 0.057(2) Uani 1 1 d . . .
H12A H 0.4474 0.9298 0.8152 0.069 Uiso 1 1 calc R . .
H12B H 0.5418 0.9934 0.7966 0.069 Uiso 1 1 calc R . .
C13 C 0.3239(8) 1.0083(3) 0.7694(4) 0.061(2) Uani 1 1 d . . .
H13A H 0.2365 0.9998 0.7902 0.073 Uiso 1 1 calc R . .
H13B H 0.3350 1.0587 0.7659 0.073 Uiso 1 1 calc R . .
C14 C 0.2991(9) 0.9796(4) 0.7023(4) 0.068(2) Uani 1 1 d . . .
H14A H 0.2939 0.9289 0.7055 0.081 Uiso 1 1 calc R . .
H14B H 0.3835 0.9908 0.6802 0.081 Uiso 1 1 calc R . .
C15 C 0.1575(8) 1.0061(4) 0.6575(4) 0.072(2) Uani 1 1 d . . .
H15A H 0.0730 0.9933 0.6788 0.086 Uiso 1 1 calc R . .
H15B H 0.1610 1.0570 0.6559 0.086 Uiso 1 1 calc R . .
C16 C 0.1346(9) 0.9803(4) 0.5900(4) 0.072(2) Uani 1 1 d . . .
H16A H 0.1329 0.9293 0.5915 0.086 Uiso 1 1 calc R . .
H16B H 0.2180 0.9940 0.5683 0.086 Uiso 1 1 calc R . .
C17 C -0.0067(9) 1.0057(4) 0.5469(4) 0.078(2) Uani 1 1 d . . .
H17A H -0.0898 0.9911 0.5684 0.093 Uiso 1 1 calc R . .
H17B H -0.0057 1.0566 0.5466 0.093 Uiso 1 1 calc R . .
C18 C -0.0319(10) 0.9814(5) 0.4772(4) 0.081(2) Uani 1 1 d . . .
H18A H -0.0356 0.9305 0.4774 0.097 Uiso 1 1 calc R . .
H18B H 0.0524 0.9949 0.4559 0.097 Uiso 1 1 calc R . .
C19 C -0.1699(9) 1.0082(5) 0.4343(4) 0.084(2) Uani 1 1 d . . .
H19A H -0.2540 0.9939 0.4553 0.101 Uiso 1 1 calc R . .
H19B H -0.1671 1.0592 0.4351 0.101 Uiso 1 1 calc R . .
C20 C -0.1956(10) 0.9864(5) 0.3652(4) 0.089(3) Uani 1 1 d . . .
H20A H -0.2007 0.9355 0.3640 0.106 Uiso 1 1 calc R . .
H20B H -0.1113 1.0001 0.3440 0.106 Uiso 1 1 calc R . .
C21 C -0.3327(11) 1.0151(5) 0.3240(6) 0.120(4) Uani 1 1 d . . .
H21A H -0.4171 0.9900 0.3346 0.181 Uiso 1 1 calc R . .
H21B H -0.3249 1.0095 0.2775 0.181 Uiso 1 1 calc R . .
H21C H -0.3429 1.0641 0.3338 0.181 Uiso 1 1 calc R . .
N2A N 0.584(2) 0.3755(10) 0.9354(9) 0.040(8) Uiso 0.53 1 d PD A 1
C22A C 0.481(2) 0.3476(14) 0.8746(8) 0.107(10) Uiso 0.53 1 d PD A 1
C23A C 0.533(2) 0.3577(9) 0.8051(7) 0.079(5) Uiso 0.53 1 d PD A 1
C24A C 0.443(4) 0.3346(13) 0.7396(13) 0.215(16) Uiso 0.53 1 d PD A 1
C25A C 0.525(2) 0.2643(11) 0.7533(10) 0.118(6) Uiso 0.53 1 d PD A 1
C26A C 0.391(2) 0.2294(12) 0.7130(11) 0.128(7) Uiso 0.53 1 d PD A 1
C27A C 0.341(3) 0.2646(14) 0.6448(11) 0.150(10) Uiso 0.53 1 d PD A 1
C28A C 0.220(3) 0.2252(14) 0.5997(13) 0.146(9) Uiso 0.53 1 d PD A 1
C29A C 0.165(3) 0.2599(16) 0.5322(13) 0.153(11) Uiso 0.53 1 d PD A 1
C30A C 0.033(3) 0.2335(17) 0.4826(10) 0.151(11) Uiso 0.53 1 d PD A 1
C31A C -0.029(2) 0.2524(11) 0.4099(8) 0.087(6) Uiso 0.53 1 d PD A 1
C32A C -0.1464(18) 0.2188(10) 0.3571(9) 0.077(5) Uiso 0.53 1 d PD A 1
N2B N 0.597(2) 0.3819(12) 0.9280(11) 0.051(10) Uiso 0.47 1 d PD B 2
C22B C 0.4674(15) 0.3405(7) 0.8904(6) 0.022(4) Uiso 0.47 1 d PD B 2
C23B C 0.4731(17) 0.3711(7) 0.8204(5) 0.043(4) Uiso 0.47 1 d PD B 2
C24B C 0.3876(15) 0.3305(5) 0.7613(6) 0.044(4) Uiso 0.47 1 d PD B 2
C25B C 0.4283(12) 0.2538(5) 0.7467(5) 0.032(3) Uiso 0.47 1 d PD B 2
C26B C 0.3108(14) 0.2154(6) 0.6986(5) 0.049(3) Uiso 0.47 1 d PD B 2
C27B C 0.2750(15) 0.2514(6) 0.6308(5) 0.040(3) Uiso 0.47 1 d PD B 2
C28B C 0.1634(15) 0.2112(7) 0.5824(6) 0.048(4) Uiso 0.47 1 d PD B 2
C29B C 0.1176(18) 0.2512(8) 0.5176(6) 0.059(4) Uiso 0.47 1 d PD B 2
C30B C 0.0017(15) 0.2138(7) 0.4686(6) 0.041(4) Uiso 0.47 1 d PD B 2
C31B C 0.010(4) 0.2703(17) 0.4147(15) 0.167(16) Uiso 0.47 1 d PD B 2
C32B C -0.130(4) 0.239(2) 0.374(2) 0.186(17) Uiso 0.47 1 d PD B 2
O1' O 0.3997(6) 0.3339(2) 0.0997(3) 0.0626(14) Uani 1 1 d . . .
O2' O 0.6210(5) 0.3397(2) 0.0670(2) 0.0499(12) Uani 1 1 d . . .
O3' O 0.4030(5) 0.0173(2) 0.0988(2) 0.0540(13) Uani 1 1 d . . .
O4' O 0.6179(5) 0.0178(3) 0.0617(2) 0.0554(13) Uani 1 1 d . . .
N1' N 1.0965(5) 0.8817(3) 0.9324(3) 0.0390(13) Uani 1 1 d . . .
H1'1 H 1.1808 0.8681 0.9193 0.058 Uiso 1 1 calc R . .
H1'2 H 1.0931 0.8671 0.9739 0.058 Uiso 1 1 calc R . .
H1'3 H 1.0904 0.9283 0.9308 0.058 Uiso 1 1 calc R . .
N2' N -0.0898(6) -0.0206(3) 0.0622(3) 0.0441(14) Uani 1 1 d . . .
H2'1 H -0.0900 -0.0670 0.0670 0.066 Uiso 1 1 calc R . .
H2'2 H -0.0788 -0.0099 0.0203 0.066 Uiso 1 1 calc R . .
H2'3 H -0.1744 -0.0031 0.0716 0.066 Uiso 1 1 calc R . .
C1' C 0.5317(8) 0.3094(4) 0.0966(4) 0.0492(19) Uani 1 1 d . . .
C2' C 0.5660(7) 0.2404(3) 0.1346(3) 0.0441(18) Uani 1 1 d . . .
C3' C 0.5452(7) 0.2529(4) 0.2084(3) 0.0624(18) Uani 1 1 d . . .
H3'1 H 0.5622 0.2098 0.2328 0.094 Uiso 1 1 calc R . .
H3'2 H 0.4469 0.2687 0.2107 0.094 Uiso 1 1 calc R . .
H3'3 H 0.6137 0.2878 0.2274 0.094 Uiso 1 1 calc R . .
C4' C 0.7231(7) 0.2172(3) 0.1317(3) 0.0488(17) Uani 1 1 d . . .
H4'1 H 0.7891 0.2382 0.1677 0.059 Uiso 1 1 calc R . .
H4'2 H 0.7543 0.2308 0.0896 0.059 Uiso 1 1 calc R . .
C5' C 0.7220(7) 0.1364(4) 0.1387(4) 0.067(2) Uani 1 1 d . . .
H5'1 H 0.7680 0.1148 0.1034 0.080 Uiso 1 1 calc R . .
H5'2 H 0.7760 0.1225 0.1812 0.080 Uiso 1 1 calc R . .
C6' C 0.5629(6) 0.1129(3) 0.1344(3) 0.0355(15) Uani 1 1 d . . .
H6' H 0.5408 0.1070 0.1801 0.043 Uiso 1 1 calc R . .
C7' C 0.5224(7) 0.0444(3) 0.0975(3) 0.0394(17) Uani 1 1 d . . .
C8' C 0.4703(5) 0.1782(4) 0.1031(2) 0.0394(13) Uani 1 1 d . . .
C9' C 0.4654(6) 0.1773(5) 0.0269(3) 0.0515(15) Uani 1 1 d . . .
H9'1 H 0.4150 0.1359 0.0091 0.077 Uiso 1 1 calc R . .
H9'2 H 0.5637 0.1773 0.0158 0.077 Uiso 1 1 calc R . .
H9'3 H 0.4144 0.2183 0.0082 0.077 Uiso 1 1 calc R . .
C10' C 0.3123(5) 0.1758(4) 0.1191(3) 0.0446(14) Uani 1 1 d . . .
H10D H 0.2620 0.2180 0.1033 0.067 Uiso 1 1 calc R . .
H10E H 0.3131 0.1721 0.1665 0.067 Uiso 1 1 calc R . .
H10F H 0.2627 0.1359 0.0976 0.067 Uiso 1 1 calc R . .
C11' C 0.9734(7) 0.8513(4) 0.8880(3) 0.0478(19) Uani 1 1 d . . .
H11C H 0.8821 0.8630 0.9045 0.057 Uiso 1 1 calc R . .
H11D H 0.9828 0.8005 0.8882 0.057 Uiso 1 1 calc R . .
C12' C 0.9688(8) 0.8783(4) 0.8166(3) 0.0522(19) Uani 1 1 d . . .
H12C H 1.0569 0.8641 0.7986 0.063 Uiso 1 1 calc R . .
H12D H 0.9641 0.9292 0.8161 0.063 Uiso 1 1 calc R . .
C13' C 0.8321(8) 0.8477(4) 0.7736(3) 0.062(2) Uani 1 1 d . . .
H13C H 0.8451 0.7974 0.7693 0.075 Uiso 1 1 calc R . .
H13D H 0.7471 0.8552 0.7964 0.075 Uiso 1 1 calc R . .
C14' C 0.8020(8) 0.8803(4) 0.7034(3) 0.0580(18) Uani 1 1 d . . .
H14C H 0.7913 0.9307 0.7075 0.070 Uiso 1 1 calc R . .
H14D H 0.8855 0.8716 0.6799 0.070 Uiso 1 1 calc R . .
C15' C 0.6672(8) 0.8512(4) 0.6638(4) 0.067(2) Uani 1 1 d . . .
H15C H 0.5841 0.8613 0.6872 0.081 Uiso 1 1 calc R . .
H15D H 0.6770 0.8006 0.6618 0.081 Uiso 1 1 calc R . .
C16' C 0.6326(10) 0.8794(4) 0.5920(4) 0.075(2) Uani 1 1 d . . .
H16C H 0.6235 0.9301 0.5936 0.090 Uiso 1 1 calc R . .
H16D H 0.7146 0.8687 0.5681 0.090 Uiso 1 1 calc R . .
C17' C 0.4952(9) 0.8497(4) 0.5539(4) 0.073(2) Uani 1 1 d . . .
H17C H 0.4136 0.8602 0.5781 0.087 Uiso 1 1 calc R . .
H17D H 0.5048 0.7990 0.5523 0.087 Uiso 1 1 calc R . .
C18' C 0.4591(12) 0.8766(4) 0.4840(4) 0.089(3) Uani 1 1 d . . .
H18C H 0.5407 0.8662 0.4597 0.106 Uiso 1 1 calc R . .
H18D H 0.4492 0.9273 0.4855 0.106 Uiso 1 1 calc R . .
C19' C 0.3195(10) 0.8461(5) 0.4456(4) 0.086(3) Uani 1 1 d . . .
H19C H 0.2378 0.8573 0.4695 0.104 Uiso 1 1 calc R . .
H19D H 0.3288 0.7954 0.4449 0.104 Uiso 1 1 calc R . .
C20' C 0.2836(14) 0.8723(5) 0.3739(5) 0.123(4) Uani 1 1 d . . .
H20C H 0.2755 0.9231 0.3746 0.148 Uiso 1 1 calc R . .
H20D H 0.3647 0.8606 0.3498 0.148 Uiso 1 1 calc R . .
C21' C 0.1429(14) 0.8423(6) 0.3361(5) 0.137(5) Uani 1 1 d . . .
H21D H 0.1645 0.7991 0.3149 0.206 Uiso 1 1 calc R . .
H21E H 0.1019 0.8754 0.3029 0.206 Uiso 1 1 calc R . .
H21F H 0.0736 0.8336 0.3666 0.206 Uiso 1 1 calc R . .
C22' C 0.0322(7) 0.0097(3) 0.1077(3) 0.0461(17) Uani 1 1 d . . .
H22A H 0.0238 0.0605 0.1068 0.055 Uiso 1 1 calc R . .
H22B H 0.1242 -0.0027 0.0923 0.055 Uiso 1 1 calc R . .
C23' C 0.0346(9) -0.0155(4) 0.1784(3) 0.0549(19) Uani 1 1 d . . .
H23A H -0.0614 -0.0076 0.1919 0.066 Uiso 1 1 calc R . .
H23B H 0.0526 -0.0657 0.1797 0.066 Uiso 1 1 calc R . .
C24' C 0.1477(8) 0.0195(4) 0.2278(3) 0.0583(19) Uani 1 1 d . . .
H24A H 0.2389 0.0227 0.2089 0.070 Uiso 1 1 calc R . .
H24B H 0.1656 -0.0097 0.2674 0.070 Uiso 1 1 calc R . .
C25' C 0.1040(7) 0.0927(4) 0.2482(3) 0.0565(17) Uani 1 1 d . . .
H25A H 0.0163 0.0890 0.2698 0.068 Uiso 1 1 calc R . .
H25B H 0.0797 0.1209 0.2083 0.068 Uiso 1 1 calc R . .
C26' C 0.2228(8) 0.1310(4) 0.2953(3) 0.067(2) Uani 1 1 d . . .
H26A H 0.3112 0.1341 0.2741 0.081 Uiso 1 1 calc R . .
H26B H 0.1898 0.1785 0.3023 0.081 Uiso 1 1 calc R . .
C27' C 0.2600(8) 0.0955(4) 0.3622(3) 0.069(2) Uani 1 1 d . . .
H27A H 0.2962 0.0485 0.3555 0.083 Uiso 1 1 calc R . .
H27B H 0.1714 0.0911 0.3831 0.083 Uiso 1 1 calc R . .
C28' C 0.3749(9) 0.1358(4) 0.4087(3) 0.067(2) Uani 1 1 d . . .
H28A H 0.4601 0.1436 0.3861 0.081 Uiso 1 1 calc R . .
H28B H 0.3351 0.1813 0.4180 0.081 Uiso 1 1 calc R . .
C29' C 0.4229(9) 0.0989(4) 0.4734(3) 0.072(2) Uani 1 1 d . . .
H29A H 0.4594 0.0528 0.4637 0.086 Uiso 1 1 calc R . .
H29B H 0.3376 0.0922 0.4962 0.086 Uiso 1 1 calc R . .
C30' C 0.5408(9) 0.1363(4) 0.5207(3) 0.072(2) Uani 1 1 d . . .
H30A H 0.6258 0.1441 0.4980 0.087 Uiso 1 1 calc R . .
H30B H 0.5038 0.1819 0.5319 0.087 Uiso 1 1 calc R . .
C31' C 0.5874(12) 0.0973(5) 0.5829(4) 0.104(3) Uani 1 1 d . . .
H31C H 0.6218 0.0513 0.5714 0.125 Uiso 1 1 calc R . .
H31D H 0.5023 0.0903 0.6058 0.125 Uiso 1 1 calc R . .
C32' C 0.7083(13) 0.1327(5) 0.6311(5) 0.123(4) Uani 1 1 d . . .
H32A H 0.7953 0.1374 0.6100 0.185 Uiso 1 1 calc R . .
H32B H 0.7296 0.1044 0.6705 0.185 Uiso 1 1 calc R . .
H32C H 0.6757 0.1783 0.6431 0.185 Uiso 1 1 calc R . .

loop_
_atom_site_aniso_label
_atom_site_aniso_U_11
_atom_site_aniso_U_22
_atom_site_aniso_U_33
_atom_site_aniso_U_23
_atom_site_aniso_U_13
_atom_site_aniso_U_12
O1 0.040(3) 0.051(3) 0.056(3) -0.004(2) 0.003(2) -0.004(2)
O2 0.046(3) 0.046(3) 0.099(4) -0.004(3) 0.012(3) 0.014(3)
O3 0.053(3) 0.039(3) 0.067(3) -0.004(2) 0.015(3) 0.006(2)
O4 0.050(4) 0.043(3) 0.133(5) 0.000(3) -0.001(3) 0.007(3)
N1 0.042(3) 0.043(3) 0.072(4) -0.008(3) 0.014(3) 0.000(3)
C1 0.036(5) 0.025(4) 0.047(4) -0.003(3) 0.009(3) -0.004(3)
C2 0.054(4) 0.042(4) 0.033(4) 0.001(3) 0.003(3) 0.003(3)
C3 0.178(10) 0.068(5) 0.070(6) 0.006(5) -0.034(6) -0.013(6)
C4 0.197(13) 0.067(6) 0.33(2) 0.034(8) 0.213(15) 0.033(7)
C5 0.135(8) 0.056(5) 0.096(6) 0.001(4) 0.060(6) -0.003(5)
C6 0.062(5) 0.038(4) 0.062(5) 0.001(4) 0.015(4) -0.001(4)
C7 0.028(4) 0.044(5) 0.078(5) 0.019(4) -0.001(4) -0.002(4)
C8 0.061(4) 0.039(3) 0.055(4) 0.007(4) -0.003(3) -0.005(4)
C9 0.099(5) 0.043(3) 0.055(4) 0.001(4) -0.017(4) -0.010(5)
C10 0.071(5) 0.065(4) 0.131(7) -0.002(6) 0.045(5) -0.005(5)
C11 0.058(5) 0.042(4) 0.069(5) -0.011(4) -0.002(4) 0.003(3)
C12 0.073(5) 0.053(4) 0.047(5) 0.006(3) 0.009(4) 0.011(4)
C13 0.059(5) 0.042(4) 0.082(6) -0.005(4) 0.006(4) -0.010(4)
C14 0.081(5) 0.065(5) 0.058(5) 0.018(4) 0.010(4) 0.006(4)
C15 0.064(5) 0.058(5) 0.089(6) -0.004(4) -0.009(4) -0.006(4)
C16 0.082(6) 0.071(5) 0.061(5) 0.006(4) 0.005(4) 0.005(4)
C17 0.076(5) 0.062(5) 0.091(6) -0.009(4) -0.005(4) -0.013(4)
C18 0.100(7) 0.072(5) 0.067(6) 0.004(4) 0.002(5) -0.008(5)
C19 0.071(5) 0.076(6) 0.099(7) -0.021(5) -0.011(5) -0.012(4)
C20 0.089(6) 0.099(6) 0.070(6) 0.016(5) -0.018(5) 0.005(5)
C21 0.107(8) 0.101(7) 0.143(9) -0.023(7) -0.022(7) -0.007(6)
O1' 0.057(4) 0.040(3) 0.091(4) 0.014(3) 0.007(3) -0.007(2)
O2' 0.039(3) 0.050(3) 0.062(3) 0.012(2) 0.013(2) -0.008(2)
O3' 0.033(3) 0.050(3) 0.081(3) -0.006(2) 0.013(2) -0.016(2)
O4' 0.035(3) 0.059(3) 0.069(3) -0.008(2) -0.002(2) 0.002(2)
N1' 0.037(3) 0.037(3) 0.043(3) -0.001(2) 0.006(3) 0.008(2)
N2' 0.042(3) 0.036(3) 0.055(3) 0.005(2) 0.010(3) 0.000(2)
C1' 0.033(5) 0.042(4) 0.070(5) -0.006(4) -0.004(4) 0.007(4)
C2' 0.042(4) 0.038(4) 0.053(4) -0.005(3) 0.006(3) 0.008(3)
C3' 0.053(4) 0.058(4) 0.074(5) -0.002(4) 0.002(4) -0.003(3)
C4' 0.042(4) 0.045(4) 0.055(4) -0.006(3) -0.008(3) -0.003(3)
C5' 0.027(4) 0.055(5) 0.116(6) 0.000(4) -0.001(4) 0.000(3)
C6' 0.028(4) 0.036(4) 0.040(4) -0.003(3) -0.006(3) 0.007(3)
C7' 0.030(4) 0.032(4) 0.057(4) 0.001(3) 0.013(3) 0.011(3)
C8' 0.029(3) 0.048(3) 0.041(3) 0.001(3) 0.001(2) -0.002(4)
C9' 0.050(3) 0.042(3) 0.060(4) 0.006(4) 0.003(3) 0.002(4)
C10' 0.034(3) 0.046(3) 0.052(3) -0.001(3) -0.001(3) -0.005(3)
C11' 0.028(4) 0.056(5) 0.061(5) -0.003(4) 0.012(3) 0.009(3)
C12' 0.062(5) 0.040(4) 0.058(5) -0.007(3) 0.019(4) 0.003(3)
C13' 0.069(5) 0.063(5) 0.056(5) -0.010(4) 0.011(4) -0.007(4)
C14' 0.073(5) 0.042(4) 0.059(5) -0.002(3) 0.010(4) 0.002(3)
C15' 0.084(5) 0.055(4) 0.061(5) 0.000(4) 0.002(4) 0.003(4)
C16' 0.118(7) 0.044(4) 0.058(5) 0.003(4) 0.001(4) 0.011(4)
C17' 0.085(5) 0.061(4) 0.067(5) -0.011(4) -0.007(4) 0.004(4)
C18' 0.141(8) 0.056(5) 0.060(5) 0.006(4) -0.019(5) 0.008(5)
C19' 0.118(7) 0.064(5) 0.072(6) 0.015(4) -0.005(5) 0.013(5)
C20' 0.199(12) 0.070(6) 0.085(7) 0.011(5) -0.037(7) 0.004(7)
C21' 0.189(12) 0.092(7) 0.107(8) 0.025(6) -0.068(8) -0.012(7)
C22' 0.046(4) 0.037(4) 0.053(4) 0.003(3) -0.001(3) -0.005(3)
C23' 0.065(5) 0.049(4) 0.045(4) 0.005(3) -0.010(4) -0.002(4)
C24' 0.058(5) 0.064(5) 0.049(4) 0.011(3) -0.004(3) 0.003(4)
C25' 0.054(4) 0.065(4) 0.050(4) 0.000(3) 0.006(3) -0.016(3)
C26' 0.072(5) 0.067(5) 0.061(5) 0.014(4) 0.001(4) -0.014(4)
C27' 0.072(5) 0.084(5) 0.055(4) 0.006(4) 0.013(4) -0.013(4)
C28' 0.081(5) 0.060(4) 0.057(5) 0.003(4) -0.003(4) -0.015(4)
C29' 0.088(5) 0.074(5) 0.052(4) -0.004(4) 0.004(4) -0.008(4)
C30' 0.095(6) 0.061(5) 0.057(5) -0.003(4) 0.000(4) -0.001(4)
C31' 0.159(9) 0.090(6) 0.053(5) 0.008(5) -0.022(5) 0.001(6)
C32' 0.167(11) 0.108(8) 0.081(7) 0.000(6) -0.036(7) 0.024(7)

loop_
_atom_type_symbol
_atom_type_description
_atom_type_scat_dispersion_real
_atom_type_scat_dispersion_imag
_atom_type_scat_source
C C 0.0033 0.0016 'International Tables Vol C Tables 4.2.6.8 and 6.1.1.4'
N N 0.0061 0.0033 'International Tables Vol C Tables 4.2.6.8 and 6.1.1.4'
O O 0.0106 0.0060 'International Tables Vol C Tables 4.2.6.8 and 6.1.1.4'
H H 0.0000 0.0000 'International Tables Vol C Tables 4.2.6.8 and 6.1.1.4'

loop_
_geom_angle_atom_site_label_1
_geom_angle_atom_site_label_2
_geom_angle_atom_site_label_3
_geom_angle
C11 N1 H1A 109.5
C11 N1 H1B 109.5
H1A N1 H1B 109.5
C11 N1 H1C 109.5
H1A N1 H1C 109.5
H1B N1 H1C 109.5
O2 C1 O1 124.8(6)
O2 C1 C2 118.3(6)
O1 C1 C2 116.9(6)
C3 C2 C1 107.8(6)
C3 C2 C8 111.4(6)
C1 C2 C8 112.2(5)
C3 C2 C4 117.0(9)
C1 C2 C4 110.0(6)
C8 C2 C4 98.3(6)
C2 C3 H3A 109.5
C2 C3 H3B 109.5
H3A C3 H3B 109.5
C2 C3 H3C 109.5
H3A C3 H3C 109.5
H3B C3 H3C 109.5
C5 C4 C2 102.8(8)
C5 C4 H4A 111.2
C2 C4 H4A 111.2
C5 C4 H4B 111.2
C2 C4 H4B 111.2
H4A C4 H4B 109.1
C6 C5 C4 105.5(7)
C6 C5 H5A 110.6
C4 C5 H5A 110.6
C6 C5 H5B 110.6
C4 C5 H5B 110.6
H5A C5 H5B 108.8
C7 C6 C8 114.4(6)
C7 C6 C5 116.5(6)
C8 C6 C5 106.2(6)
C7 C6 H6 106.3
C8 C6 H6 106.3
C5 C6 H6 106.3
O3 C7 O4 122.1(7)
O3 C7 C6 120.1(6)
O4 C7 C6 117.8(7)
C6 C8 C9 111.9(6)
C6 C8 C10 110.6(6)
C9 C8 C10 107.3(6)
C6 C8 C2 104.4(4)
C9 C8 C2 108.3(6)
C10 C8 C2 114.5(6)
C8 C9 H9A 109.5
C8 C9 H9B 109.5
H9A C9 H9B 109.5
C8 C9 H9C 109.5
H9A C9 H9C 109.5
H9B C9 H9C 109.5
C8 C10 H10A 109.5
C8 C10 H10B 109.5
H10A C10 H10B 109.5
C8 C10 H10C 109.5
H10A C10 H10C 109.5
H10B C10 H10C 109.5
N1 C11 C12 113.0(6)
N1 C11 H11A 109.0
C12 C11 H11A 109.0
N1 C11 H11B 109.0
C12 C11 H11B 109.0
H11A C11 H11B 107.8
C11 C12 C13 114.6(6)
C11 C12 H12A 108.6
C13 C12 H12A 108.6
C11 C12 H12B 108.6
C13 C12 H12B 108.6
H12A C12 H12B 107.6
C14 C13 C12 117.0(6)
C14 C13 H13A 108.0
C12 C13 H13A 108.0
C14 C13 H13B 108.0
C12 C13 H13B 108.0
H13A C13 H13B 107.3
C13 C14 C15 115.8(6)
C13 C14 H14A 108.3
C15 C14 H14A 108.3
C13 C14 H14B 108.3
C15 C14 H14B 108.3
H14A C14 H14B 107.4
C16 C15 C14 116.3(7)
C16 C15 H15A 108.2
C14 C15 H15A 108.2
C16 C15 H15B 108.2
C14 C15 H15B 108.2
H15A C15 H15B 107.4
C15 C16 C17 115.8(7)
C15 C16 H16A 108.3
C17 C16 H16A 108.3
C15 C16 H16B 108.3
C17 C16 H16B 108.3
H16A C16 H16B 107.4
C18 C17 C16 117.2(7)
C18 C17 H17A 108.0
C16 C17 H17A 108.0
C18 C17 H17B 108.0
C16 C17 H17B 108.0
H17A C17 H17B 107.2
C17 C18 C19 116.9(7)
C17 C18 H18A 108.1
C19 C18 H18A 108.1
C17 C18 H18B 108.1
C19 C18 H18B 108.1
H18A C18 H18B 107.3
C20 C19 C18 118.0(8)
C20 C19 H19A 107.8
C18 C19 H19A 107.8
C20 C19 H19B 107.8
C18 C19 H19B 107.8
H19A C19 H19B 107.2
C19 C20 C21 116.3(8)
C19 C20 H20A 108.2
C21 C20 H20A 108.2
C19 C20 H20B 108.2
C21 C20 H20B 108.2
H20A C20 H20B 107.4
C20 C21 H21A 109.5
C20 C21 H21B 109.5
H21A C21 H21B 109.5
C20 C21 H21C 109.5
H21A C21 H21C 109.5
H21B C21 H21C 109.5
N2A C22A C23A 116.7(16)
C24A C23A C22A 124(2)
C23A C24A C25A 84.2(14)
C26A C25A C24A 86.6(17)
C25A C26A C27A 114.1(18)
C28A C27A C26A 115.0(19)
C27A C28A C29A 116.4(18)
C28A C29A C30A 125(2)
C31A C30A C29A 134(2)
C30A C31A C32A 133.9(19)
C23B C22B N2B 98.2(12)
C22B C23B C24B 116.5(11)
C25B C24B C23B 120.5(10)
C26B C25B C24B 113.7(9)
C27B C26B C25B 113.9(9)
C28B C27B C26B 113.4(9)
C29B C28B C27B 112.7(9)
C28B C29B C30B 114.4(10)
C29B C30B C31B 92.3(16)
C30B C31B C32B 90(2)
C11' N1' H1'1 109.5
C11' N1' H1'2 109.5
H1'1 N1' H1'2 109.5
C11' N1' H1'3 109.5
H1'1 N1' H1'3 109.5
H1'2 N1' H1'3 109.5
C22' N2' H2'1 109.5
C22' N2' H2'2 109.5
H2'1 N2' H2'2 109.5
C22' N2' H2'3 109.5
H2'1 N2' H2'3 109.5
H2'2 N2' H2'3 109.5
O2' C1' O1' 122.9(7)
O2' C1' C2' 122.9(6)
O1' C1' C2' 114.2(7)
C4' C2' C1' 111.2(6)
C4' C2' C3' 108.9(5)
C1' C2' C3' 108.0(5)
C4' C2' C8' 104.5(5)
C1' C2' C8' 112.2(5)
C3' C2' C8' 112.0(5)
C2' C3' H3'1 109.5
C2' C3' H3'2 109.5
H3'1 C3' H3'2 109.5
C2' C3' H3'3 109.5
H3'1 C3' H3'3 109.5
H3'2 C3' H3'3 109.5
C2' C4' C5' 105.5(6)
C2' C4' H4'1 110.6
C5' C4' H4'1 110.6
C2' C4' H4'2 110.6
C5' C4' H4'2 110.6
H4'1 C4' H4'2 108.8
C6' C5' C4' 107.8(6)
C6' C5' H5'1 110.1
C4' C5' H5'1 110.1
C6' C5' H5'2 110.1
C4' C5' H5'2 110.1
H5'1 C5' H5'2 108.5
C5' C6' C7' 116.7(5)
C5' C6' C8' 104.6(5)
C7' C6' C8' 113.0(5)
C5' C6' H6' 107.4
C7' C6' H6' 107.4
C8' C6' H6' 107.4
O3' C7' O4' 121.4(6)
O3' C7' C6' 120.9(6)
O4' C7' C6' 117.6(6)
C10' C8' C9' 108.1(4)
C10' C8' C2' 115.7(5)
C9' C8' C2' 111.0(5)
C10' C8' C6' 111.4(5)
C9' C8' C6' 109.5(5)
C2' C8' C6' 100.9(4)
C8' C9' H9'1 109.5
C8' C9' H9'2 109.5
H9'1 C9' H9'2 109.5
C8' C9' H9'3 109.5
H9'1 C9' H9'3 109.5
H9'2 C9' H9'3 109.5
C8' C10' H10D 109.5
C8' C10' H10E 109.5
H10D C10' H10E 109.5
C8' C10' H10F 109.5
H10D C10' H10F 109.5
H10E C10' H10F 109.5
N1' C11' C12' 111.5(6)
N1' C11' H11C 109.3
C12' C11' H11C 109.3
N1' C11' H11D 109.3
C12' C11' H11D 109.3
H11C C11' H11D 108.0
C11' C12' C13' 108.8(6)
C11' C12' H12C 109.9
C13' C12' H12C 109.9
C11' C12' H12D 109.9
C13' C12' H12D 109.9
H12C C12' H12D 108.3
C14' C13' C12' 113.6(6)
C14' C13' H13C 108.9
C12' C13' H13C 108.9
C14' C13' H13D 108.9
C12' C13' H13D 108.9
H13C C13' H13D 107.7
C15' C14' C13' 112.4(6)
C15' C14' H14C 109.1
C13' C14' H14C 109.1
C15' C14' H14D 109.1
C13' C14' H14D 109.1
H14C C14' H14D 107.9
C14' C15' C16' 115.5(6)
C14' C15' H15C 108.4
C16' C15' H15C 108.4
C14' C15' H15D 108.4
C16' C15' H15D 108.4
H15C C15' H15D 107.5
C17' C16' C15' 114.0(7)
C17' C16' H16C 108.8
C15' C16' H16C 108.8
C17' C16' H16D 108.8
C15' C16' H16D 108.8
H16C C16' H16D 107.6
C16' C17' C18' 114.9(7)
C16' C17' H17C 108.5
C18' C17' H17C 108.5
C16' C17' H17D 108.5
C18' C17' H17D 108.5
H17C C17' H17D 107.5
C17' C18' C19' 114.6(8)
C17' C18' H18C 108.6
C19' C18' H18C 108.6
C17' C18' H18D 108.6
C19' C18' H18D 108.6
H18C C18' H18D 107.6
C18' C19' C20' 114.8(8)
C18' C19' H19C 108.6
C20' C19' H19C 108.6
C18' C19' H19D 108.6
C20' C19' H19D 108.6
H19C C19' H19D 107.5
C21' C20' C19' 114.6(9)
C21' C20' H20C 108.6
C19' C20' H20C 108.6
C21' C20' H20D 108.6
C19' C20' H20D 108.6
H20C C20' H20D 107.6
C20' C21' H21D 109.5
C20' C21' H21E 109.5
H21D C21' H21E 109.5
C20' C21' H21F 109.5
H21D C21' H21F 109.5
H21E C21' H21F 109.5
N2' C22' C23' 112.6(5)
N2' C22' H22A 109.1
C23' C22' H22A 109.1
N2' C22' H22B 109.1
C23' C22' H22B 109.1
H22A C22' H22B 107.8
C24' C23' C22' 114.5(6)
C24' C23' H23A 108.6
C22' C23' H23A 108.6
C24' C23' H23B 108.6
C22' C23' H23B 108.6
H23A C23' H23B 107.6
C23' C24' C25' 113.8(6)
C23' C24' H24A 108.8
C25' C24' H24A 108.8
C23' C24' H24B 108.8
C25' C24' H24B 108.8
H24A C24' H24B 107.7
C24' C25' C26' 114.3(6)
C24' C25' H25A 108.7
C26' C25' H25A 108.7
C24' C25' H25B 108.7
C26' C25' H25B 108.7
H25A C25' H25B 107.6
C27' C26' C25' 113.6(5)
C27' C26' H26A 108.8
C25' C26' H26A 108.8
C27' C26' H26B 108.8
C25' C26' H26B 108.8
H26A C26' H26B 107.7
C26' C27' C28' 112.6(6)
C26' C27' H27A 109.1
C28' C27' H27A 109.1
C26' C27' H27B 109.1
C28' C27' H27B 109.1
H27A C27' H27B 107.8
C29' C28' C27' 113.8(6)
C29' C28' H28A 108.8
C27' C28' H28A 108.8
C29' C28' H28B 108.8
C27' C28' H28B 108.8
H28A C28' H28B 107.7
C28' C29' C30' 115.7(6)
C28' C29' H29A 108.4
C30' C29' H29A 108.4
C28' C29' H29B 108.4
C30' C29' H29B 108.4
H29A C29' H29B 107.4
C31' C30' C29' 113.7(7)
C31' C30' H30A 108.8
C29' C30' H30A 108.8
C31' C30' H30B 108.8
C29' C30' H30B 108.8
H30A C30' H30B 107.7
C30' C31' C32' 115.2(8)
C30' C31' H31C 108.5
C32' C31' H31C 108.5
C30' C31' H31D 108.5
C32' C31' H31D 108.5
H31C C31' H31D 107.5
C31' C32' H32A 109.5
C31' C32' H32B 109.5
H32A C32' H32B 109.5
C31' C32' H32C 109.5
H32A C32' H32C 109.5
H32B C32' H32C 109.5

loop_
_geom_bond_atom_site_label_1
_geom_bond_atom_site_label_2
_geom_bond_distance
O1 C1 1.251(8)
O2 C1 1.221(8)
O3 C7 1.254(9)
O4 C7 1.261(8)
N1 C11 1.446(9)
N1 H1A 0.8900
N1 H1B 0.8900
N1 H1C 0.8900
C1 C2 1.565(9)
C2 C3 1.514(10)
C2 C8 1.575(10)
C2 C4 1.592(12)
C3 H3A 0.9600
C3 H3B 0.9600
C3 H3C 0.9600
C4 C5 1.558(12)
C4 H4A 0.9700
C4 H4B 0.9700
C5 C6 1.556(11)
C5 H5A 0.9700
C5 H5B 0.9700
C6 C7 1.496(10)
C6 C8 1.514(10)
C6 H6 0.9800
C8 C9 1.529(8)
C8 C10 1.542(9)
C9 H9A 0.9600
C9 H9B 0.9600
C9 H9C 0.9600
C10 H10A 0.9600
C10 H10B 0.9600
C10 H10C 0.9600
C11 C12 1.470(10)
C11 H11A 0.9700
C11 H11B 0.9700
C12 C13 1.494(10)
C12 H12A 0.9700
C12 H12B 0.9700
C13 C14 1.452(10)
C13 H13A 0.9700
C13 H13B 0.9700
C14 C15 1.567(10)
C14 H14A 0.9700
C14 H14B 0.9700
C15 C16 1.440(10)
C15 H15A 0.9700
C15 H15B 0.9700
C16 C17 1.543(10)
C16 H16A 0.9700
C16 H16B 0.9700
C17 C18 1.473(11)
C17 H17A 0.9700
C17 H17B 0.9700
C18 C19 1.527(11)
C18 H18A 0.9700
C18 H18B 0.9700
C19 C20 1.448(11)
C19 H19A 0.9700
C19 H19B 0.9700
C20 C21 1.517(11)
C20 H20A 0.9700
C20 H20B 0.9700
C21 H21A 0.9600
C21 H21B 0.9600
C21 H21C 0.9600
N2A C22A 1.542(10)
C22A C23A 1.556(10)
C23A C24A 1.530(10)
C24A C25A 1.543(10)
C25A C26A 1.538(10)
C26A C27A 1.546(10)
C27A C28A 1.538(10)
C28A C29A 1.542(10)
C29A C30A 1.549(10)
C30A C31A 1.547(10)
C31A C32A 1.551(10)
N2B C22B 1.540(9)
C22B C23B 1.540(10)
C23B C24B 1.547(9)
C24B C25B 1.546(9)
C25B C26B 1.538(9)
C26B C27B 1.530(9)
C27B C28B 1.526(10)
C28B C29B 1.526(9)
C29B C30B 1.531(10)
C30B C31B 1.541(10)
C31B C32B 1.549(10)
O1' C1' 1.308(9)
O2' C1' 1.223(8)
O3' C7' 1.217(8)
O4' C7' 1.313(8)
N1' C11' 1.466(8)
N1' H1'1 0.8900
N1' H1'2 0.8900
N1' H1'3 0.8900
N2' C22' 1.471(8)
N2' H2'1 0.8900
N2' H2'2 0.8900
N2' H2'3 0.8900
C1' C2' 1.535(10)
C2' C4' 1.519(9)
C2' C3' 1.549(9)
C2' C8' 1.560(9)
C3' H3'1 0.9600
C3' H3'2 0.9600
C3' H3'3 0.9600
C4' C5' 1.546(8)
C4' H4'1 0.9700
C4' H4'2 0.9700
C5' C6' 1.521(9)
C5' H5'1 0.9700
C5' H5'2 0.9700
C6' C7' 1.523(9)
C6' C8' 1.589(8)
C6' H6' 0.9800
C8' C10' 1.531(7)
C8' C9' 1.538(7)
C9' H9'1 0.9600
C9' H9'2 0.9600
C9' H9'3 0.9600
C10' H10D 0.9600
C10' H10E 0.9600
C10' H10F 0.9600
C11' C12' 1.531(10)
C11' H11C 0.9700
C11' H11D 0.9700
C12' C13' 1.543(10)
C12' H12C 0.9700
C12' H12D 0.9700
C13' C14' 1.542(10)
C13' H13C 0.9700
C13' H13D 0.9700
C14' C15' 1.489(10)
C14' H14C 0.9700
C14' H14D 0.9700
C15' C16' 1.543(10)
C15' H15C 0.9700
C15' H15D 0.9700
C16' C17' 1.499(11)
C16' H16C 0.9700
C16' H16D 0.9700
C17' C18' 1.500(11)
C17' H17C 0.9700
C17' H17D 0.9700
C18' C19' 1.522(12)
C18' H18C 0.9700
C18' H18D 0.9700
C19' C20' 1.529(12)
C19' H19C 0.9700
C19' H19D 0.9700
C20' C21' 1.523(13)
C20' H20C 0.9700
C20' H20D 0.9700
C21' H21D 0.9600
C21' H21E 0.9600
C21' H21F 0.9600
C22' C23' 1.507(9)
C22' H22A 0.9700
C22' H22B 0.9700
C23' C24' 1.498(10)
C23' H23A 0.9700
C23' H23B 0.9700
C24' C25' 1.523(10)
C24' H24A 0.9700
C24' H24B 0.9700
C25' C26' 1.533(9)
C25' H25A 0.9700
C25' H25B 0.9700
C26' C27' 1.512(9)
C26' H26A 0.9700
C26' H26B 0.9700
C27' C28' 1.524(9)
C27' H27A 0.9700
C27' H27B 0.9700
C28' C29' 1.499(10)
C28' H28A 0.9700
C28' H28B 0.9700
C29' C30' 1.523(10)
C29' H29A 0.9700
C29' H29B 0.9700
C30' C31' 1.474(10)
C30' H30A 0.9700
C30' H30B 0.9700
C31' C32' 1.533(12)
C31' H31C 0.9700
C31' H31D 0.9700
C32' H32A 0.9600
C32' H32B 0.9600
C32' H32C 0.9600

loop_
_geom_hbond_atom_site_label_D
_geom_hbond_atom_site_label_H
_geom_hbond_atom_site_label_A
_geom_hbond_distance_DH
_geom_hbond_distance_HA
_geom_hbond_distance_DA
_geom_hbond_angle_DHA
_geom_hbond_site_symmetry_A
N1 H1A O1' 0.89 1.90 2.793(7) 175.4 2_656
N1 H1A O2' 0.89 2.66 3.273(7) 126.5 2_656
N1 H1B O4' 0.89 1.96 2.823(8) 163.3 1_566
N1 H1C O1 0.89 1.94 2.781(7) 156.4 1_565
N1' H1'1 O2' 0.89 1.89 2.715(7) 154.4 2_756
N1' H1'2 O3 0.89 1.90 2.777(7) 168.8 2_757
N1' H1'3 O2 0.89 1.89 2.763(7) 165.3 1_565
N1' H1'3 O1 0.89 2.62 3.316(7) 135.6 1_565
N2' H2'1 O4 0.89 1.88 2.766(7) 173.3 2_646
N2' H2'1 O3 0.89 2.64 3.286(7) 130.0 2_646
N2' H2'2 O1 0.89 1.95 2.803(7) 161.4 1_454
N2' H2'3 O4' 0.89 1.93 2.783(7) 159.0 1_455
